data_7011453
loop_
_publ_author_name
'Rheingold, Arnold L.'
'Liable-Sands, Louise M.'
'Incarvito, Christopher L.'
'Trofimenko, Swiatoslaw'

_publ_section_title
;
 Novel scorpionate ligands devoid of C--H bonds: BpBr3 and TpBr3
;
_journal_issue 11
_journal_name_full 'Journal of the Chemical Society, Dalton Transactions'
_journal_page_first 2297
_journal_paper_doi 10.1039/b111568p
_journal_year 2002
_chemical_formula_sum 'C11 H B Br9 N6 O2 Rh'
_chemical_formula_weight 1082.09
_chemical_name_systematic
; 
? 
;
_space_group_IT_number 15
_symmetry_cell_setting monoclinic
_symmetry_space_group_name_Hall '-I 2ya'
_symmetry_space_group_name_H-M 'I 1 2/a 1'
_atom_sites_solution_hydrogens geom
_atom_sites_solution_primary direct
_atom_sites_solution_secondary difmap
_audit_creation_method SHELXL-97
_cell_angle_alpha 90.00
_cell_angle_beta 112.287(2)
_cell_angle_gamma 90.00
_cell_formula_units_Z 8
_cell_length_a 16.7656(16)
_cell_length_b 14.2673(13)
_cell_length_c 20.937(2)
_cell_measurement_temperature 173(2)
_cell_volume 4634.0(8)
_computing_cell_refinement 'Bruker SMART'
_computing_data_collection 'Bruker SMART'
_computing_data_reduction 'Bruker SHELXTL'
_computing_molecular_graphics 'Bruker SHELXTL'
_computing_publication_material 'Bruker SHELXTL'
_computing_structure_refinement 'SHELXL-97 (Sheldrick, 1997)'
_computing_structure_solution 'SHELXS-97 (Sheldrick, 1990)'
_diffrn_ambient_temperature 173(2)
_diffrn_measured_fraction_theta_full 0.885
_diffrn_measured_fraction_theta_max 0.885
_diffrn_measurement_device_type 'CCD area detector'
_diffrn_measurement_method 'phi and omega scans'
_diffrn_radiation_monochromator graphite
_diffrn_radiation_source 'fine-focus sealed tube'
_diffrn_radiation_type MoK\a
_diffrn_radiation_wavelength 0.71073
_diffrn_reflns_av_R_equivalents 0.0337
_diffrn_reflns_av_sigmaI/netI 0.0481
_diffrn_reflns_limit_h_max 15
_diffrn_reflns_limit_h_min -20
_diffrn_reflns_limit_k_max 18
_diffrn_reflns_limit_k_min -18
_diffrn_reflns_limit_l_max 26
_diffrn_reflns_limit_l_min -27
_diffrn_reflns_number 11366
_diffrn_reflns_theta_full 28.33
_diffrn_reflns_theta_max 28.33
_diffrn_reflns_theta_min 1.94
_exptl_absorpt_coefficient_mu 16.281
_exptl_absorpt_correction_T_max 0.1392
_exptl_absorpt_correction_T_min 0.0845
_exptl_absorpt_correction_type 'Empirical from SADABS'
_exptl_crystal_colour yellow
_exptl_crystal_density_diffrn 3.102
_exptl_crystal_density_method 'not measured'
_exptl_crystal_description block
_exptl_crystal_F_000 3920
_exptl_crystal_size_max 0.30
_exptl_crystal_size_mid 0.30
_exptl_crystal_size_min 0.20
_refine_diff_density_max 0.729
_refine_diff_density_min -0.822
_refine_diff_density_rms 0.138
_refine_ls_extinction_method none
_refine_ls_goodness_of_fit_ref 1.001
_refine_ls_hydrogen_treatment mixed
_refine_ls_matrix_type full
_refine_ls_number_parameters 275
_refine_ls_number_reflns 5111
_refine_ls_number_restraints 0
_refine_ls_restrained_S_all 1.001
_refine_ls_R_factor_all 0.0472
_refine_ls_R_factor_gt 0.0309
_refine_ls_shift/su_max 0.014
_refine_ls_shift/su_mean 0.001
_refine_ls_structure_factor_coef Fsqd
_refine_ls_weighting_details 'calc w=1/[\s^2^(Fo^2^)+(0.0349P)^2^+0.0000P] where P=(Fo^2^+2Fc^2^)/3'
_refine_ls_weighting_scheme calc
_refine_ls_wR_factor_gt 0.0709
_refine_ls_wR_factor_ref 0.0764
_reflns_number_gt 3995
_reflns_number_total 5111
_reflns_threshold_expression >2sigma(I)
_cod_data_source_file b111568p.txt
_cod_data_source_block 7
_cod_depositor_comments
;
The following automatic conversions were performed:
'_symmetry_cell_setting' value 'Monoclinic' changed to 'monoclinic'
according to '/home/saulius/struct/CIF-dictionaries/cif_core.dic'
dictionary named 'cif_core.dic' version 2.4.1 from 2010-06-29.

Automatic conversion script
Id: cif_fix_enum 1527 2010-12-29 10:47:43Z saulius 
;
_cod_original_sg_symbol_H-M I2/a
_cod_database_code 7011453

loop_
_symmetry_equiv_pos_as_xyz
'x, y, z'
'-x+1/2, y, -z'
'x+1/2, y+1/2, z+1/2'
'-x+1, y+1/2, -z+1/2'
'-x, -y, -z'
'x-1/2, -y, z'
'-x+1/2, -y+1/2, -z+1/2'
'x, -y+1/2, z+1/2'

loop_
_atom_site_label
_atom_site_type_symbol
_atom_site_fract_x
_atom_site_fract_y
_atom_site_fract_z
_atom_site_U_iso_or_equiv
_atom_site_adp_type
_atom_site_occupancy
_atom_site_symmetry_multiplicity
_atom_site_calc_flag
_atom_site_refinement_flags
_atom_site_disorder_assembly
_atom_site_disorder_group
Rh1 Rh 1.01602(3) 0.13984(3) 0.333230(18) 0.02531(10) Uani 1 1 d . . .
B1 B 0.8393(4) 0.0114(4) 0.2800(3) 0.0231(12) Uani 1 1 d . . .
H1 H 0.788(3) -0.048(3) 0.2676(19) 0.007(10) Uiso 1 1 d . . .
Br1 Br 0.81921(4) -0.19133(4) 0.35243(3) 0.03535(14) Uani 1 1 d . . .
Br2 Br 1.02917(4) -0.22118(4) 0.49199(3) 0.04044(16) Uani 1 1 d . . .
Br3 Br 1.14324(4) -0.00995(4) 0.49443(3) 0.03754(14) Uani 1 1 d . . .
Br4 Br 0.66932(4) 0.03072(4) 0.32687(3) 0.03361(13) Uani 1 1 d . . .
Br5 Br 0.69187(5) 0.26819(4) 0.39262(3) 0.04486(17) Uani 1 1 d . . .
Br6 Br 0.87674(4) 0.36373(3) 0.35968(3) 0.03646(15) Uani 1 1 d . . .
Br7 Br 0.75472(4) -0.08812(4) 0.12160(2) 0.03383(14) Uani 1 1 d . . .
Br8 Br 0.90332(5) -0.01561(4) 0.04293(3) 0.04789(18) Uani 1 1 d . . .
Br9 Br 1.06579(4) 0.11903(4) 0.17294(3) 0.03776(15) Uani 1 1 d . . .
O1 O 1.1500(3) 0.2217(3) 0.4578(2) 0.0582(13) Uani 1 1 d . . .
O2 O 1.0448(3) 0.3127(3) 0.2655(2) 0.0561(13) Uani 1 1 d . . .
N1 N 0.9127(3) -0.0303(3) 0.34426(18) 0.0220(9) Uani 1 1 d . . .
N2 N 0.9895(3) 0.0156(3) 0.37733(18) 0.0236(9) Uani 1 1 d . . .
N3 N 0.8106(3) 0.1034(2) 0.30052(18) 0.0204(8) Uani 1 1 d . . .
N4 N 0.8610(3) 0.1820(3) 0.30879(18) 0.0230(9) Uani 1 1 d . . .
N5 N 0.8762(3) 0.0247(2) 0.22328(18) 0.0205(8) Uani 1 1 d . . .
N6 N 0.9519(3) 0.0718(2) 0.23703(18) 0.0207(8) Uani 1 1 d . . .
C1 C 0.9142(4) -0.1119(3) 0.3768(2) 0.0252(11) Uani 1 1 d . . .
C2 C 0.9918(4) -0.1215(3) 0.4311(2) 0.0277(11) Uani 1 1 d . . .
C3 C 1.0366(3) -0.0410(4) 0.4304(2) 0.0274(11) Uani 1 1 d . . .
C4 C 0.7495(3) 0.1199(3) 0.3261(2) 0.0219(10) Uani 1 1 d . . .
C5 C 0.7573(3) 0.2102(3) 0.3504(2) 0.0247(11) Uani 1 1 d . . .
C6 C 0.8270(3) 0.2445(3) 0.3380(2) 0.0248(11) Uani 1 1 d . . .
C7 C 0.8509(3) -0.0121(3) 0.1600(2) 0.0234(11) Uani 1 1 d . . .
C8 C 0.9084(4) 0.0117(3) 0.1309(2) 0.0251(11) Uani 1 1 d . . .
C9 C 0.9698(3) 0.0636(3) 0.1808(2) 0.0240(11) Uani 1 1 d . . .
C10 C 1.0986(4) 0.1879(4) 0.4128(3) 0.0355(13) Uani 1 1 d . . .
C11 C 1.0371(4) 0.2460(4) 0.2914(3) 0.0374(14) Uani 1 1 d . . .

loop_
_atom_site_aniso_label
_atom_site_aniso_U_11
_atom_site_aniso_U_22
_atom_site_aniso_U_33
_atom_site_aniso_U_23
_atom_site_aniso_U_13
_atom_site_aniso_U_12
Rh1 0.0213(2) 0.0303(2) 0.02353(18) -0.00326(14) 0.00764(16) -0.00591(17)
B1 0.020(3) 0.026(3) 0.023(3) 0.0045(19) 0.007(2) 0.005(2)
Br1 0.0340(3) 0.0283(3) 0.0449(3) 0.0061(2) 0.0162(3) -0.0004(2)
Br2 0.0453(4) 0.0439(3) 0.0298(3) 0.0155(2) 0.0116(3) 0.0143(3)
Br3 0.0224(3) 0.0597(3) 0.0250(2) -0.0021(2) 0.0027(2) 0.0038(3)
Br4 0.0287(3) 0.0411(3) 0.0365(3) 0.0001(2) 0.0185(2) -0.0052(2)
Br5 0.0532(5) 0.0438(3) 0.0486(3) 0.0012(2) 0.0318(3) 0.0169(3)
Br6 0.0483(4) 0.0229(2) 0.0345(3) 0.00029(19) 0.0117(3) -0.0006(2)
Br7 0.0303(3) 0.0360(3) 0.0289(3) -0.0045(2) 0.0042(2) -0.0060(2)
Br8 0.0615(5) 0.0624(4) 0.0236(3) -0.0065(2) 0.0205(3) -0.0065(3)
Br9 0.0359(4) 0.0478(3) 0.0366(3) 0.0041(2) 0.0217(3) -0.0077(3)
O1 0.049(3) 0.067(3) 0.043(2) -0.011(2) 0.000(2) -0.025(3)
O2 0.071(4) 0.039(2) 0.056(3) -0.0010(19) 0.022(3) -0.023(2)
N1 0.019(2) 0.0253(19) 0.0205(18) 0.0031(14) 0.0062(17) 0.0008(17)
N2 0.020(2) 0.029(2) 0.0221(19) 0.0009(15) 0.0084(18) 0.0015(18)
N3 0.017(2) 0.0212(18) 0.0206(18) 0.0008(14) 0.0045(17) 0.0006(17)
N4 0.018(2) 0.025(2) 0.0236(19) 0.0015(15) 0.0057(17) -0.0001(17)
N5 0.017(2) 0.0235(18) 0.0205(18) 0.0007(14) 0.0061(17) -0.0035(17)
N6 0.016(2) 0.0229(18) 0.0235(19) 0.0027(14) 0.0087(17) -0.0023(17)
C1 0.030(3) 0.023(2) 0.028(2) 0.0015(18) 0.016(2) 0.004(2)
C2 0.029(3) 0.034(3) 0.023(2) 0.0050(18) 0.013(2) 0.010(2)
C3 0.022(3) 0.040(3) 0.017(2) -0.0004(19) 0.005(2) 0.008(2)
C4 0.016(3) 0.034(2) 0.019(2) 0.0044(17) 0.010(2) 0.002(2)
C5 0.022(3) 0.031(2) 0.023(2) 0.0061(18) 0.010(2) 0.008(2)
C6 0.026(3) 0.022(2) 0.019(2) 0.0030(16) 0.000(2) 0.001(2)
C7 0.023(3) 0.023(2) 0.020(2) 0.0044(16) 0.003(2) 0.004(2)
C8 0.029(3) 0.027(2) 0.018(2) -0.0010(17) 0.007(2) 0.004(2)
C9 0.025(3) 0.025(2) 0.026(2) 0.0078(18) 0.014(2) 0.005(2)
C10 0.026(3) 0.049(3) 0.032(3) -0.009(2) 0.012(3) -0.010(3)
C11 0.038(4) 0.035(3) 0.037(3) -0.011(2) 0.013(3) -0.013(3)

loop_
_atom_type_symbol
_atom_type_description
_atom_type_scat_dispersion_real
_atom_type_scat_dispersion_imag
_atom_type_scat_source
C C 0.0033 0.0016 'International Tables Vol C Tables 4.2.6.8 and 6.1.1.4'
H H 0.0000 0.0000 'International Tables Vol C Tables 4.2.6.8 and 6.1.1.4'
B B 0.0013 0.0007 'International Tables Vol C Tables 4.2.6.8 and 6.1.1.4'
O O 0.0106 0.0060 'International Tables Vol C Tables 4.2.6.8 and 6.1.1.4'
Br Br -0.2901 2.4595 'International Tables Vol C Tables 4.2.6.8 and 6.1.1.4'
Rh Rh -1.1178 0.9187 'International Tables Vol C Tables 4.2.6.8 and 6.1.1.4'
N N 0.0061 0.0033 'International Tables Vol C Tables 4.2.6.8 and 6.1.1.4'

loop_
_geom_angle_atom_site_label_1
_geom_angle_atom_site_label_2
_geom_angle_atom_site_label_3
_geom_angle
_geom_angle_site_symmetry_1
_geom_angle_site_symmetry_3
_geom_angle_publ_flag
C10 Rh1 C11 84.9(2) . . ?
C10 Rh1 N6 164.0(2) . . ?
C11 Rh1 N6 92.50(18) . . ?
C10 Rh1 N2 97.3(2) . . ?
C11 Rh1 N2 177.75(19) . . ?
N6 Rh1 N2 85.24(14) . . ?
C10 Rh1 N4 117.1(2) . . ?
C11 Rh1 N4 94.3(2) . . ?
N6 Rh1 N4 78.75(14) . . ?
N2 Rh1 N4 85.30(14) . . ?
N3 B1 N5 112.0(4) . . ?
N3 B1 N1 108.5(4) . . ?
N5 B1 N1 107.2(4) . . ?
C1 N1 N2 108.8(4) . . ?
C1 N1 B1 128.8(4) . . ?
N2 N1 B1 122.3(4) . . ?
C3 N2 N1 105.7(4) . . ?
C3 N2 Rh1 134.5(4) . . ?
N1 N2 Rh1 119.3(3) . . ?
C4 N3 N4 109.4(4) . . ?
C4 N3 B1 129.5(4) . . ?
N4 N3 B1 119.7(4) . . ?
C6 N4 N3 104.8(4) . . ?
C6 N4 Rh1 131.0(3) . . ?
N3 N4 Rh1 111.6(3) . . ?
C7 N5 N6 108.8(4) . . ?
C7 N5 B1 130.2(4) . . ?
N6 N5 B1 120.6(4) . . ?
C9 N6 N5 105.9(4) . . ?
C9 N6 Rh1 132.8(3) . . ?
N5 N6 Rh1 121.3(3) . . ?
N1 C1 C2 109.7(5) . . ?
N1 C1 Br1 122.5(4) . . ?
C2 C1 Br1 127.6(4) . . ?
C3 C2 C1 104.9(4) . . ?
C3 C2 Br2 127.2(4) . . ?
C1 C2 Br2 127.9(4) . . ?
N2 C3 C2 110.8(5) . . ?
N2 C3 Br3 123.8(4) . . ?
C2 C3 Br3 125.4(4) . . ?
N3 C4 C5 109.4(4) . . ?
N3 C4 Br4 123.2(3) . . ?
C5 C4 Br4 127.5(4) . . ?
C4 C5 C6 103.4(4) . . ?
C4 C5 Br5 127.4(4) . . ?
C6 C5 Br5 129.2(4) . . ?
N4 C6 C5 113.1(4) . . ?
N4 C6 Br6 119.5(4) . . ?
C5 C6 Br6 127.4(4) . . ?
N5 C7 C8 109.4(4) . . ?
N5 C7 Br7 123.8(4) . . ?
C8 C7 Br7 126.8(3) . . ?
C7 C8 C9 104.5(4) . . ?
C7 C8 Br8 128.1(4) . . ?
C9 C8 Br8 127.4(4) . . ?
N6 C9 C8 111.4(4) . . ?
N6 C9 Br9 122.4(4) . . ?
C8 C9 Br9 126.1(4) . . ?
O1 C10 Rh1 174.7(5) . . ?
O2 C11 Rh1 175.5(6) . . ?

loop_
_geom_bond_atom_site_label_1
_geom_bond_atom_site_label_2
_geom_bond_distance
_geom_bond_site_symmetry_2
_geom_bond_publ_flag
Rh1 C10 1.847(5) . ?
Rh1 C11 1.849(6) . ?
Rh1 N6 2.124(4) . ?
Rh1 N2 2.122(4) . ?
Rh1 N4 2.523(4) . ?
B1 N3 1.515(6) . ?
B1 N5 1.544(7) . ?
B1 N1 1.557(6) . ?
Br1 C1 1.862(5) . ?
Br2 C2 1.853(5) . ?
Br3 C3 1.837(5) . ?
Br4 C4 1.855(5) . ?
Br5 C5 1.845(5) . ?
Br6 C6 1.873(5) . ?
Br7 C7 1.854(5) . ?
Br8 C8 1.853(4) . ?
Br9 C9 1.854(5) . ?
O1 C10 1.117(6) . ?
O2 C11 1.126(6) . ?
N1 C1 1.344(5) . ?
N1 N2 1.376(6) . ?
N2 C3 1.358(6) . ?
N3 C4 1.346(6) . ?
N3 N4 1.375(5) . ?
N4 C6 1.326(6) . ?
N5 C7 1.337(5) . ?
N5 N6 1.368(5) . ?
N6 C9 1.327(6) . ?
C1 C2 1.371(7) . ?
C2 C3 1.375(7) . ?
C4 C5 1.373(6) . ?
C5 C6 1.380(7) . ?
C7 C8 1.364(7) . ?
C8 C9 1.372(7) . ?
